data_7004720
loop_
_publ_author_name
'Jones, Leigh F.'
'Inglis, Ross'
'Cochrane, Martyn E.'
'Mason, Kevin'
'Collins, Anna'
'Parsons, Simon'
'Perlepes, Spyros P.'
'Brechin, Euan K.'

_publ_section_title
;
 New structural types and different oxidation levels in the family of
 Mn6-oxime single-molecule magnets
;
_journal_issue 44
_journal_name_full 'Dalton Transactions'
_journal_page_first 6205
_journal_page_last 6210
_journal_paper_doi 10.1039/b811143j
_journal_year 2008
_chemical_formula_moiety 'C66 H90 Br2 Mn6 N6 O20'
_chemical_formula_sum 'C66 H90 Br2 Mn6 N6 O20'
_chemical_formula_weight 1776.84
_chemical_name_common (Mn6O2(Et-sao)6(EtOH)6(Br)2)
_space_group_IT_number 14
_symmetry_cell_setting monoclinic
_symmetry_space_group_name_Hall '-P 2ybc'
_symmetry_space_group_name_H-M 'P 1 21/c 1'
_atom_sites_solution_hydrogens geom
_atom_sites_solution_primary direct
_cell_angle_alpha 90
_cell_angle_beta 102.471(2)
_cell_angle_gamma 90
_cell_formula_units_Z 2
_cell_length_a 12.9999(5)
_cell_length_b 11.2786(5)
_cell_length_c 25.7117(11)
_cell_measurement_reflns_used 8028
_cell_measurement_temperature 150
_cell_measurement_theta_max 30.36
_cell_measurement_theta_min 2.41
_cell_volume 3680.9(3)
_computing_cell_refinement 'SAINT (Siemens ,1995)'
_computing_data_collection 'SMART (Siemens, 1993)'
_computing_data_reduction 'SAINT (Siemens ,1995)'
_computing_molecular_graphics 'CAMERON (Watkin et al., 1996)'
_computing_publication_material 'CRYSTALS (Betteridge et al., 2003)'
_computing_structure_refinement 'CRYSTALS (Betteridge et al., 2003)'
_computing_structure_solution 'SIR92 (Altomare et al., 1994)'
_diffrn_ambient_temperature 150
_diffrn_measured_fraction_theta_full 0.999
_diffrn_measured_fraction_theta_max 0.910
_diffrn_measurement_device 'Bruker SMART'
_diffrn_measurement_device_type Area
_diffrn_measurement_method \w
_diffrn_radiation_monochromator graphite
_diffrn_radiation_type 'Mo K\a'
_diffrn_radiation_wavelength 0.71073
_diffrn_reflns_av_R_equivalents 0.054
_diffrn_reflns_limit_h_max 16
_diffrn_reflns_limit_h_min -17
_diffrn_reflns_limit_k_max 16
_diffrn_reflns_limit_k_min -14
_diffrn_reflns_limit_l_max 35
_diffrn_reflns_limit_l_min -34
_diffrn_reflns_number 30552
_diffrn_reflns_theta_full 28.079
_diffrn_reflns_theta_max 30.521
_diffrn_reflns_theta_min 1.979
_diffrn_standards_number 0
_exptl_absorpt_coefficient_mu 2.157
_exptl_absorpt_correction_T_max 0.86
_exptl_absorpt_correction_T_min 0.66
_exptl_absorpt_correction_type multi-scan
_exptl_absorpt_process_details 'SADABS (Siemens, 1996)'
_exptl_crystal_colour black
_exptl_crystal_density_diffrn 1.603
_exptl_crystal_density_method 'not measured'
_exptl_crystal_description block
_exptl_crystal_F_000 1816
_exptl_crystal_size_max 0.31
_exptl_crystal_size_mid 0.19
_exptl_crystal_size_min 0.07
_refine_diff_density_max 1.07
_refine_diff_density_min -1.01
_refine_ls_extinction_method None
_refine_ls_goodness_of_fit_ref 0.8779
_refine_ls_hydrogen_treatment constr
_refine_ls_matrix_type full
_refine_ls_number_parameters 469
_refine_ls_number_reflns 10248
_refine_ls_number_restraints 19
_refine_ls_R_factor_all 0.0750
_refine_ls_R_factor_gt 0.0482
_refine_ls_shift/su_max 0.001919
_refine_ls_structure_factor_coef Fsqd
_refine_ls_weighting_details
;
Method= Modified Sheldrick
w=1/[\s^2^(F^2^) + ( 0.01P)^2^ + 0.00P]
,where P=(max(Fo^2^,0) + 2Fc^2^)/3
;
_refine_ls_weighting_scheme calc
_refine_ls_wR_factor_all 0.1020
_refine_ls_wR_factor_gt 0.0903
_refine_ls_wR_factor_ref 0.1020
_reflns_limit_h_max 16
_reflns_limit_h_min -17
_reflns_limit_k_max 16
_reflns_limit_k_min 0
_reflns_limit_l_max 35
_reflns_limit_l_min 0
_reflns_number_gt 7474
_reflns_number_total 10248
_reflns_threshold_expression I>2.0\s(I)
_oxford_diffrn_Wilson_B_factor 0.00
_oxford_diffrn_Wilson_scale 0.00
_oxford_refine_ls_r_factor_ref 0.0750
_oxford_refine_ls_scale 0.30603(15)
_oxford_reflns_number_all 10248
_oxford_reflns_threshold_expression_ref I>-10.0\s(I)
_cod_data_source_file b811143j.txt
_cod_data_source_block EB7205
_cod_depositor_comments
;
The following automatic conversions were performed:
'_symmetry_cell_setting' value 'Monoclinic' changed to 'monoclinic'
according to '/home/saulius/struct/CIF-dictionaries/cif_core.dic'
dictionary named 'cif_core.dic' version 2.4.1 from 2010-06-29.

Automatic conversion script
Id: cif_fix_enum 1527 2010-12-29 10:47:43Z saulius 
;
_cod_original_sg_symbol_H-M 'P 1 21/c 1 '
_cod_database_code 7004720

loop_
_symmetry_equiv_pos_as_xyz
x,y,z
-x,-y,-z
-x,y+1/2,-z+1/2
x,-y+1/2,z+1/2

loop_
_atom_site_label
_atom_site_type_symbol
_atom_site_fract_x
_atom_site_fract_y
_atom_site_fract_z
_atom_site_U_iso_or_equiv
_atom_site_occupancy
_atom_site_adp_type
_atom_site_refinement_flags_posn
_atom_site_refinement_flags_adp
_atom_site_refinement_flags_occupancy
_atom_site_disorder_assembly
_atom_site_disorder_group
_oxford_atom_site_special_shape
_atom_site_attached_hydrogens
Br1 Br 1.07000(3) 0.26740(3) 0.407516(15) 0.0209 1.0000 Uani . . . . . . .
Mn1 Mn 0.86940(4) -0.03649(5) 0.34919(2) 0.0155 1.0000 Uani . . . . . . .
Mn2 Mn 0.79337(4) 0.12131(5) 0.43956(2) 0.0137 1.0000 Uani . . . . . . .
Mn3 Mn 1.04296(4) 0.05726(4) 0.45205(2) 0.0126 1.0000 Uani . . . . . . .
O1 O 0.90297(17) 0.0484(2) 0.41357(9) 0.0134 1.0000 Uani . . . . . . .
O2 O 0.8324(2) -0.1228(3) 0.28673(10) 0.0285 1.0000 Uani . . . . . . .
O3 O 0.68785(18) 0.0525(2) 0.38489(9) 0.0183 1.0000 Uani . . . . . . .
O4 O 0.69223(18) 0.1990(2) 0.46844(10) 0.0182 1.0000 Uani . . . . . . .
O5 O 0.99410(18) 0.1283(2) 0.51191(9) 0.0139 1.0000 Uani . . . . . . .
O6 O 1.18139(18) 0.0380(2) 0.49522(9) 0.0150 1.0000 Uani . . . . . . .
O7 O 1.01036(18) -0.0992(2) 0.36182(9) 0.0176 1.0000 Uani . . . . . . .
O8 O 0.9165(2) 0.1264(2) 0.30746(10) 0.0266 1.0000 Uani . . . . . . .
O9 O 0.8063(2) -0.1814(2) 0.39669(10) 0.0230 1.0000 Uani . . . . . . .
O10 O 0.8128(2) 0.2780(2) 0.38713(10) 0.0237 1.0000 Uani . . . . . . .
N1 N 0.7189(2) 0.0205(3) 0.33912(11) 0.0160 1.0000 Uani . . . . . . .
N2 N 0.9033(2) 0.1961(2) 0.49601(11) 0.0138 1.0000 Uani . . . . . . .
N3 N 1.0874(2) -0.0335(2) 0.39374(11) 0.0149 1.0000 Uani . . . . . . .
C4 C 0.9779(3) 0.3819(4) 0.60974(16) 0.0337 1.0000 Uani . . . . . . .
C5 C 0.7516(3) 0.3743(4) 0.36078(16) 0.0331 1.0000 Uani . . . . . . .
C6 C 0.9508(4) 0.1438(4) 0.25863(17) 0.0400 1.0000 Uani . U . . . . .
C7 C 0.7577(4) 0.3813(5) 0.30346(18) 0.0532 1.0000 Uani . . . . . . .
C8 C 1.0500(4) 0.0810(5) 0.2576(2) 0.0596 1.0000 Uani . U . . . . .
C14 C 0.7033(3) 0.3145(3) 0.47996(13) 0.0163 1.0000 Uani . . . . . . .
C15 C 1.2661(3) 0.0571(3) 0.47343(14) 0.0158 1.0000 Uani . . . . . . .
C16 C 1.1832(3) -0.0444(3) 0.38674(14) 0.0192 1.0000 Uani . . . . . . .
C17 C 0.8026(3) 0.4903(3) 0.51291(15) 0.0218 1.0000 Uani . . . . . . .
C18 C 0.8993(3) 0.3004(3) 0.51707(13) 0.0159 1.0000 Uani . . . . . . .
C19 C 1.3548(3) 0.1089(3) 0.50504(14) 0.0189 1.0000 Uani . . . . . . .
C20 C 0.8012(3) 0.3681(3) 0.50264(13) 0.0165 1.0000 Uani . . . . . . .
C21 C 1.3596(3) 0.0494(4) 0.40222(15) 0.0250 1.0000 Uani . . . . . . .
C22 C 1.2682(3) 0.0223(3) 0.42091(14) 0.0168 1.0000 Uani . . . . . . .
C23 C 1.4437(3) 0.1328(3) 0.48554(16) 0.0238 1.0000 Uani . . . . . . .
C24 C 0.6442(3) 0.0118(3) 0.29683(14) 0.0178 1.0000 Uani . . . . . . .
C25 C 0.6175(3) 0.5057(3) 0.47918(15) 0.0245 1.0000 Uani . . . . . . .
C26 C 0.5326(3) 0.0398(4) 0.30036(15) 0.0265 1.0000 Uani . . . . . . .
C27 C 1.4451(3) 0.1047(4) 0.43315(16) 0.0256 1.0000 Uani . . . . . . .
C28 C 0.9931(3) 0.3538(3) 0.55390(15) 0.0242 1.0000 Uani . . . . . . .
C29 C 0.7131(3) 0.5587(3) 0.50128(15) 0.0246 1.0000 Uani . . . . . . .
C30 C 0.6128(3) 0.3857(3) 0.46904(14) 0.0211 1.0000 Uani . . . . . . .
C31 C 1.2813(3) -0.2268(4) 0.36797(19) 0.0402 1.0000 Uani . . . . . . .
C32 C 0.5977(3) -0.0022(4) 0.19829(15) 0.0283 1.0000 Uani . . . . . . .
C34 C 0.5086(3) 0.1723(4) 0.29791(18) 0.0409 1.0000 Uani . . . . . . .
C37 C 0.6687(3) -0.0270(3) 0.24637(14) 0.0209 1.0000 Uani . . . . . . .
C39 C 0.7608(3) -0.0909(4) 0.24387(15) 0.0255 1.0000 Uani . . . . . . .
C40 C 0.7040(4) -0.1007(4) 0.14771(17) 0.0379 1.0000 Uani . . . . . . .
C42 C 0.7757(3) -0.1277(4) 0.19374(16) 0.0344 1.0000 Uani . . . . . . .
C43 C 1.2078(3) -0.1256(4) 0.34437(15) 0.0263 1.0000 Uani . . . . . . .
C58 C 0.6142(4) -0.0372(4) 0.14946(16) 0.0377 1.0000 Uani . . . . . . .
C101 C 0.7147(16) -0.2521(17) 0.3789(8) 0.0378 0.2700 Uani D U . 1 1 . .
C102 C 0.7043(14) -0.3120(14) 0.3275(6) 0.0374 0.2700 Uani D U . 1 1 . .
C201 C 0.7540(5) -0.2914(6) 0.3808(3) 0.0348 0.7300 Uani . U . 1 2 . .
C202 C 0.6388(5) -0.2778(6) 0.3579(3) 0.0524 0.7300 Uani . U . 1 2 . .
H14 H 0.9608 0.1588 0.3316 0.0425 1.0000 Uiso R . . . . . .
H17 H 0.8661 0.5254 0.5281 0.0257 1.0000 Uiso R . . . . . .
H19 H 1.3551 0.1266 0.5401 0.0226 1.0000 Uiso R . . . . . .
H21 H 1.3623 0.0298 0.3675 0.0308 1.0000 Uiso R . . . . . .
H23 H 1.5029 0.1664 0.5076 0.0278 1.0000 Uiso R . . . . . .
H25 H 0.5573 0.5509 0.4715 0.0297 1.0000 Uiso R . . . . . .
H27 H 1.5039 0.1207 0.4201 0.0317 1.0000 Uiso R . . . . . .
H29 H 0.7186 0.6394 0.5088 0.0304 1.0000 Uiso R . . . . . .
H30 H 0.5483 0.3518 0.4548 0.0252 1.0000 Uiso R . . . . . .
H32 H 0.5383 0.0390 0.1997 0.0330 1.0000 Uiso R . . . . . .
H40 H 0.7161 -0.1258 0.1155 0.0448 1.0000 Uiso R . . . . . .
H42 H 0.8350 -0.1696 0.1919 0.0410 1.0000 Uiso R . . . . . .
H43 H 1.0372 0.4251 0.6296 0.0468 1.0000 Uiso R . . . . . .
H44 H 0.9160 0.4273 0.6074 0.0470 1.0000 Uiso R . . . . . .
H45 H 0.9704 0.3092 0.6283 0.0469 1.0000 Uiso R . . . . . .
H51 H 0.6788 0.3631 0.3631 0.0412 1.0000 Uiso R . . . . . .
H52 H 0.7770 0.4487 0.3786 0.0411 1.0000 Uiso R . . . . . .
H58 H 0.5656 -0.0185 0.1190 0.0425 1.0000 Uiso R . . . . . .
H61 H 0.9615 0.2286 0.2531 0.0470 1.0000 Uiso R . . . . . .
H62 H 0.8967 0.1132 0.2299 0.0471 1.0000 Uiso R . . . . . .
H71 H 0.7141 0.4458 0.2869 0.0769 1.0000 Uiso R . . . . . .
H72 H 0.7328 0.3082 0.2859 0.0769 1.0000 Uiso R . . . . . .
H73 H 0.8299 0.3956 0.3007 0.0768 1.0000 Uiso R . . . . . .
H81 H 1.1039 0.1036 0.2878 0.0979 1.0000 Uiso R . . . . . .
H82 H 1.0721 0.1024 0.2252 0.0979 1.0000 Uiso R . . . . . .
H83 H 1.0360 -0.0029 0.2580 0.0979 1.0000 Uiso R . . . . . .
H171 H 0.8128 -0.1627 0.4281 0.0334 1.0000 Uiso R . . . . . .
H261 H 0.5206 0.0101 0.3335 0.0302 1.0000 Uiso R . . . . . .
H262 H 0.4850 0.0014 0.2715 0.0307 1.0000 Uiso R . . . . . .
H281 H 1.0097 0.4271 0.5380 0.0277 1.0000 Uiso R . . . . . .
H282 H 1.0516 0.3023 0.5564 0.0282 1.0000 Uiso R . . . . . .
H311 H 1.2929 -0.2750 0.3393 0.0610 1.0000 Uiso R . . . . . .
H312 H 1.2474 -0.2722 0.3909 0.0608 1.0000 Uiso R . . . . . .
H313 H 1.3472 -0.1956 0.3877 0.0606 1.0000 Uiso R . . . . . .
H341 H 0.5531 0.2123 0.3273 0.0596 1.0000 Uiso R . . . . . .
H342 H 0.4368 0.1865 0.2989 0.0599 1.0000 Uiso R . . . . . .
H343 H 0.5209 0.2070 0.2657 0.0598 1.0000 Uiso R . . . . . .
H351 H 0.8772 0.2901 0.3929 0.0359 1.0000 Uiso R . . . . . .
H431 H 1.1429 -0.1567 0.3241 0.0317 1.0000 Uiso R . . . . . .
H432 H 1.2404 -0.0791 0.3207 0.0320 1.0000 Uiso R . . . . . .
H1011 H 0.7127 -0.3116 0.4059 0.0380 0.2700 Uiso R . . 1 1 . .
H1012 H 0.6536 -0.2000 0.3754 0.0381 0.2700 Uiso R . . 1 1 . .
H1021 H 0.6475 -0.3680 0.3231 0.0480 0.2700 Uiso R . . 1 1 . .
H1022 H 0.7682 -0.3534 0.3261 0.0480 0.2700 Uiso R . . 1 1 . .
H1023 H 0.6892 -0.2560 0.2986 0.0479 0.2700 Uiso R . . 1 1 . .
H2011 H 0.7635 -0.3445 0.4115 0.0410 0.7300 Uiso R . . 1 2 . .
H2012 H 0.7860 -0.3280 0.3540 0.0410 0.7300 Uiso R . . 1 2 . .
H2021 H 0.6068 -0.3539 0.3481 0.0737 0.7300 Uiso R . . 1 2 . .
H2022 H 0.6042 -0.2403 0.3828 0.0742 0.7300 Uiso R . . 1 2 . .
H2023 H 0.6284 -0.2301 0.3262 0.0740 0.7300 Uiso R . . 1 2 . .

loop_
_atom_site_aniso_label
_atom_site_aniso_U_11
_atom_site_aniso_U_22
_atom_site_aniso_U_33
_atom_site_aniso_U_23
_atom_site_aniso_U_13
_atom_site_aniso_U_12
Br1 0.02162(18) 0.01601(17) 0.02535(19) 0.00142(15) 0.00593(15) -0.00519(14)
Mn1 0.0125(2) 0.0180(3) 0.0151(2) -0.0039(2) 0.00079(19) 0.0014(2)
Mn2 0.0112(2) 0.0143(2) 0.0153(2) -0.0019(2) 0.00249(19) 0.0005(2)
Mn3 0.0112(2) 0.0135(2) 0.0130(2) -0.00066(19) 0.00230(19) 0.00028(19)
O1 0.0136(11) 0.0123(11) 0.0140(11) -0.0026(9) 0.0023(9) 0.0008(9)
O2 0.0223(14) 0.0362(16) 0.0235(14) -0.0125(12) -0.0028(11) 0.0105(12)
O3 0.0145(12) 0.0259(14) 0.0146(12) -0.0062(10) 0.0034(9) -0.0015(10)
O4 0.0147(12) 0.0161(12) 0.0246(13) -0.0063(10) 0.0063(10) 0.0007(10)
O5 0.0135(11) 0.0138(11) 0.0140(11) 0.0000(9) 0.0025(9) 0.0028(9)
O6 0.0133(11) 0.0171(12) 0.0151(11) 0.0022(9) 0.0044(9) -0.0012(9)
O7 0.0132(12) 0.0195(13) 0.0198(13) -0.0055(10) 0.0029(10) -0.0006(10)
O8 0.0320(15) 0.0282(15) 0.0213(14) 0.0032(12) 0.0092(12) -0.0004(12)
O9 0.0235(14) 0.0196(13) 0.0235(14) -0.0020(11) 0.0001(11) -0.0050(11)
O10 0.0202(13) 0.0231(14) 0.0287(15) 0.0074(12) 0.0068(11) 0.0027(11)
N1 0.0147(14) 0.0180(15) 0.0156(14) -0.0014(11) 0.0036(11) 0.0004(11)
N2 0.0116(13) 0.0157(14) 0.0144(13) 0.0018(11) 0.0037(11) 0.0014(11)
N3 0.0148(14) 0.0131(13) 0.0166(14) -0.0008(11) 0.0031(11) -0.0005(11)
C4 0.043(3) 0.023(2) 0.028(2) -0.0003(17) -0.0071(19) -0.0029(19)
C5 0.038(2) 0.028(2) 0.033(2) 0.0089(18) 0.009(2) 0.0126(19)
C6 0.048(3) 0.049(3) 0.026(2) 0.013(2) 0.012(2) 0.002(2)
C7 0.057(3) 0.069(4) 0.034(3) 0.026(3) 0.010(2) 0.022(3)
C8 0.067(4) 0.076(4) 0.043(3) 0.012(3) 0.030(3) 0.027(3)
C14 0.0204(17) 0.0154(16) 0.0150(16) -0.0002(13) 0.0075(14) -0.0006(14)
C15 0.0128(15) 0.0162(16) 0.0185(17) 0.0010(13) 0.0035(13) 0.0002(13)
C16 0.0176(17) 0.0192(17) 0.0208(17) 0.0005(14) 0.0041(14) -0.0010(14)
C17 0.0202(18) 0.0203(18) 0.0239(19) -0.0010(15) 0.0028(15) -0.0009(15)
C18 0.0163(16) 0.0162(16) 0.0154(16) -0.0019(13) 0.0038(13) -0.0035(13)
C19 0.0177(17) 0.0224(18) 0.0167(16) -0.0008(14) 0.0038(14) -0.0023(14)
C20 0.0179(17) 0.0176(17) 0.0143(15) -0.0010(13) 0.0038(13) 0.0036(14)
C21 0.0202(18) 0.035(2) 0.0227(19) -0.0025(17) 0.0103(15) -0.0033(17)
C22 0.0141(16) 0.0186(17) 0.0181(17) 0.0026(13) 0.0045(13) 0.0008(13)
C23 0.0148(17) 0.026(2) 0.031(2) -0.0007(17) 0.0045(15) -0.0045(15)
C24 0.0165(17) 0.0172(17) 0.0192(17) 0.0001(14) 0.0026(14) -0.0006(13)
C25 0.025(2) 0.0232(19) 0.026(2) 0.0021(16) 0.0070(16) 0.0095(16)
C26 0.0145(17) 0.041(2) 0.0232(19) -0.0069(18) 0.0010(15) 0.0054(17)
C27 0.0158(17) 0.032(2) 0.031(2) 0.0011(17) 0.0095(16) -0.0043(16)
C28 0.0192(18) 0.0186(18) 0.032(2) -0.0051(16) -0.0013(16) 0.0034(15)
C29 0.031(2) 0.0176(18) 0.026(2) -0.0036(15) 0.0079(17) 0.0060(16)
C30 0.0169(17) 0.0224(19) 0.0242(19) -0.0007(15) 0.0048(15) 0.0032(15)
C31 0.036(2) 0.037(3) 0.050(3) -0.014(2) 0.014(2) 0.010(2)
C32 0.025(2) 0.036(2) 0.0215(19) -0.0013(17) -0.0024(16) 0.0080(18)
C34 0.033(2) 0.047(3) 0.041(3) -0.002(2) 0.005(2) 0.019(2)
C37 0.0213(18) 0.0220(19) 0.0180(17) -0.0037(14) 0.0010(14) -0.0024(15)
C39 0.0219(19) 0.029(2) 0.024(2) -0.0071(16) 0.0015(16) 0.0003(16)
C40 0.041(3) 0.051(3) 0.022(2) -0.012(2) 0.0071(19) -0.004(2)
C42 0.029(2) 0.050(3) 0.024(2) -0.015(2) 0.0055(18) 0.004(2)
C43 0.0186(18) 0.035(2) 0.027(2) -0.0117(18) 0.0087(16) 0.0002(17)
C58 0.039(3) 0.049(3) 0.020(2) -0.002(2) -0.0043(19) 0.004(2)
C101 0.040(8) 0.033(8) 0.042(8) -0.006(7) 0.013(7) -0.014(6)
C102 0.041(8) 0.029(7) 0.044(8) -0.008(6) 0.012(7) -0.018(6)
C201 0.033(4) 0.021(3) 0.046(4) 0.000(3) -0.001(3) -0.008(3)
C202 0.039(4) 0.044(4) 0.063(4) -0.015(3) -0.015(3) -0.012(3)

loop_
_atom_type_symbol
_atom_type_scat_dispersion_real
_atom_type_scat_dispersion_imag
_atom_type_scat_Cromer_Mann_a1
_atom_type_scat_Cromer_Mann_b1
_atom_type_scat_Cromer_Mann_a2
_atom_type_scat_Cromer_Mann_b2
_atom_type_scat_Cromer_Mann_a3
_atom_type_scat_Cromer_Mann_b3
_atom_type_scat_Cromer_Mann_a4
_atom_type_scat_Cromer_Mann_b4
_atom_type_scat_Cromer_Mann_c
_atom_type_scat_source
C 0.0033 0.0016 2.3100 20.8439 1.0200 10.2075 1.5886 0.5687 0.8650 51.6512 0.2156 'International Tables Vol C 4.2.6.8 and 6.1.1.4'
H 0.0000 0.0000 0.4930 10.5109 0.3229 26.1257 0.1402 3.1424 0.0408 57.7998 0.0030 'International Tables Vol C 4.2.6.8 and 6.1.1.4'
N 0.0061 0.0033 12.2126 0.0057 3.1322 9.8933 2.0125 28.9975 1.1663 0.5826 -11.5290 'International Tables Vol C 4.2.6.8 and 6.1.1.4'
O 0.0106 0.0060 3.0485 13.2771 2.2868 5.7011 1.5463 0.3239 0.8670 32.9089 0.2508 'International Tables Vol C 4.2.6.8 and 6.1.1.4'
Mn 0.3368 0.7283 11.2819 5.3409 7.3573 0.3432 3.0193 17.8674 2.2441 83.7543 1.0896 'International Tables Vol C 4.2.6.8 and 6.1.1.4'
Br -0.2901 2.4595 17.1789 2.1723 5.2358 16.5796 5.6377 0.2609 3.9851 41.4328 2.9557 'International Tables Vol C 4.2.6.8 and 6.1.1.4'

loop_
_geom_angle_atom_site_label_1
_geom_angle_site_symmetry_1
_geom_angle_atom_site_label_2
_geom_angle_site_symmetry_2
_geom_angle_atom_site_label_3
_geom_angle_site_symmetry_3
_geom_angle
_geom_angle_publ_flag
Mn2 . Mn1 . Mn3 . 60.381(16) yes
Mn2 . Mn1 . O1 . 30.59(7) yes
Mn3 . Mn1 . O1 . 29.79(7) yes
Mn2 . Mn1 . O2 . 147.95(8) yes
Mn3 . Mn1 . O2 . 151.55(8) yes
O1 . Mn1 . O2 . 177.89(12) yes
Mn2 . Mn1 . O7 . 120.43(7) yes
Mn3 . Mn1 . O7 . 61.01(7) yes
O1 . Mn1 . O7 . 90.40(10) yes
O2 . Mn1 . O7 . 90.72(11) yes
Mn2 . Mn1 . O8 . 92.83(7) yes
Mn3 . Mn1 . O8 . 84.90(7) yes
O1 . Mn1 . O8 . 88.22(10) yes
O2 . Mn1 . O8 . 93.53(12) yes
O7 . Mn1 . O8 . 91.87(10) yes
Mn2 . Mn1 . O9 . 79.07(7) yes
Mn3 . Mn1 . O9 . 93.65(7) yes
O1 . Mn1 . O9 . 86.33(10) yes
O2 . Mn1 . O9 . 91.80(11) yes
O7 . Mn1 . O9 . 94.90(10) yes
Mn2 . Mn1 . N1 . 58.77(8) yes
Mn3 . Mn1 . N1 . 118.80(8) yes
O1 . Mn1 . N1 . 89.14(11) yes
O2 . Mn1 . N1 . 89.62(11) yes
O7 . Mn1 . N1 . 176.12(11) yes
O8 . Mn1 . O9 . 171.33(10) yes
O8 . Mn1 . N1 . 91.96(11) yes
O9 . Mn1 . N1 . 81.23(10) yes
O6 2_756 Mn2 . Mn1 . 94.12(6) yes
O6 2_756 Mn2 . O1 . 85.56(9) yes
Mn1 . Mn2 . O1 . 30.46(7) yes
O6 2_756 Mn2 . O3 . 100.16(10) yes
Mn1 . Mn2 . O3 . 61.99(7) yes
O1 . Mn2 . O3 . 92.28(10) yes
O6 2_756 Mn2 . O4 . 94.26(10) yes
Mn1 . Mn2 . O4 . 153.33(8) yes
O1 . Mn2 . O4 . 176.09(10) yes
O3 . Mn2 . O4 . 91.60(10) yes
O6 2_756 Mn2 . O10 . 165.80(9) yes
Mn1 . Mn2 . O10 . 84.95(7) yes
O1 . Mn2 . O10 . 86.55(9) yes
O3 . Mn2 . O10 . 91.93(10) yes
O4 . Mn2 . O10 . 92.81(10) yes
O6 2_756 Mn2 . N2 . 80.88(10) yes
Mn1 . Mn2 . N2 . 118.18(8) yes
O1 . Mn2 . N2 . 87.96(10) yes
O3 . Mn2 . N2 . 178.95(11) yes
O4 . Mn2 . N2 . 88.15(11) yes
O10 . Mn2 . N2 . 87.06(10) yes
Br1 . Mn3 . O5 2_756 175.81(6) yes
Br1 . Mn3 . Mn3 2_756 141.79(3) yes
O5 2_756 Mn3 . Mn3 2_756 37.74(5) yes
Br1 . Mn3 . Mn1 . 94.109(19) yes
O5 2_756 Mn3 . Mn1 . 82.40(6) yes
Mn3 2_756 Mn3 . Mn1 . 101.49(2) yes
Br1 . Mn3 . O1 . 91.34(7) yes
O5 2_756 Mn3 . O1 . 84.48(9) yes
Mn3 2_756 Mn3 . O1 . 85.67(7) yes
Mn1 . Mn3 . O1 . 29.85(7) yes
Br1 . Mn3 . O5 . 93.93(7) yes
O5 2_756 Mn3 . O5 . 85.78(9) yes
Mn3 2_756 Mn3 . O5 . 48.05(7) yes
Mn1 . Mn3 . O5 . 119.02(7) yes
O1 . Mn3 . O5 . 89.65(10) yes
Br1 . Mn3 . O6 . 98.86(7) yes
O5 2_756 Mn3 . O6 . 85.33(9) yes
Mn3 2_756 Mn3 . O6 . 87.03(7) yes
Mn1 . Mn3 . O6 . 146.52(7) yes
O1 . Mn3 . O6 . 169.73(10) yes
Br1 . Mn3 . N3 . 92.65(8) yes
O5 2_756 Mn3 . N3 . 87.57(10) yes
Mn3 2_756 Mn3 . N3 . 125.30(8) yes
Mn1 . Mn3 . N3 . 59.16(8) yes
O1 . Mn3 . N3 . 88.96(10) yes
O5 . Mn3 . O6 . 90.83(10) yes
O5 . Mn3 . N3 . 173.31(11) yes
O6 . Mn3 . N3 . 89.38(11) yes
Mn2 . O1 . Mn1 . 118.94(12) yes
Mn2 . O1 . Mn3 . 120.69(12) yes
Mn1 . O1 . Mn3 . 120.35(12) yes
Mn1 . O2 . C39 . 125.5(2) yes
Mn2 . O3 . N1 . 116.20(19) yes
Mn2 . O4 . C14 . 119.7(2) yes
Mn3 2_756 O5 . Mn3 . 94.22(9) yes
Mn3 2_756 O5 . N2 . 111.56(17) yes
Mn3 . O5 . N2 . 113.09(17) yes
Mn2 2_756 O6 . Mn3 . 117.01(10) yes
Mn2 2_756 O6 . C15 . 113.65(19) yes
Mn3 . O6 . C15 . 119.3(2) yes
Mn1 . O7 . N3 . 116.69(19) yes
Mn1 . O8 . C6 . 133.5(3) yes
Mn1 . O8 . H14 . 102.5 no
C6 . O8 . H14 . 107.2 no
Mn1 . O9 . C101 . 126.7(9) yes
Mn1 . O9 . H171 . 111.6 no
C101 . O9 . H171 . 111.1 no
Mn1 . O9 . C201 . 131.9(4) yes
Mn1 . O9 . H171 . 111.6 no
C201 . O9 . H171 . 116.4 no
Mn2 . O10 . C5 . 138.8(2) yes
Mn2 . O10 . H351 . 105.0 no
C5 . O10 . H351 . 113.4 no
O3 . N1 . Mn1 . 115.4(2) yes
O3 . N1 . C24 . 115.7(3) yes
Mn1 . N1 . C24 . 127.8(2) yes
O5 . N2 . Mn2 . 114.30(19) yes
O5 . N2 . C18 . 118.8(3) yes
Mn2 . N2 . C18 . 126.8(2) yes
O7 . N3 . Mn3 . 115.7(2) yes
O7 . N3 . C16 . 117.6(3) yes
Mn3 . N3 . C16 . 126.3(2) yes
C28 . C4 . H43 . 110.7 no
C28 . C4 . H44 . 109.6 no
H43 . C4 . H44 . 109.4 no
C28 . C4 . H45 . 109.7 no
H43 . C4 . H45 . 108.9 no
H44 . C4 . H45 . 108.4 no
O10 . C5 . C7 . 111.5(4) yes
O10 . C5 . H51 . 108.8 no
C7 . C5 . H51 . 109.1 no
O10 . C5 . H52 . 109.5 no
C7 . C5 . H52 . 109.3 no
H51 . C5 . H52 . 108.6 no
O8 . C6 . C8 . 112.8(4) yes
O8 . C6 . H61 . 109.9 no
C8 . C6 . H61 . 108.3 no
O8 . C6 . H62 . 107.9 no
C8 . C6 . H62 . 108.1 no
H61 . C6 . H62 . 109.8 no
C5 . C7 . H71 . 108.9 no
C5 . C7 . H72 . 109.5 no
H71 . C7 . H72 . 109.5 no
C5 . C7 . H73 . 109.8 no
H71 . C7 . H73 . 109.2 no
H72 . C7 . H73 . 109.9 no
C6 . C8 . H81 . 110.2 no
C6 . C8 . H82 . 108.5 no
H81 . C8 . H82 . 109.2 no
C6 . C8 . H83 . 107.6 no
H81 . C8 . H83 . 111.0 no
H82 . C8 . H83 . 110.3 no
O4 . C14 . C20 . 123.5(3) yes
O4 . C14 . C30 . 117.9(3) yes
C20 . C14 . C30 . 118.6(3) yes
O6 . C15 . C19 . 118.1(3) yes
O6 . C15 . C22 . 122.4(3) yes
C19 . C15 . C22 . 119.5(3) yes
N3 . C16 . C22 . 119.3(3) yes
N3 . C16 . C43 . 121.0(3) yes
C22 . C16 . C43 . 119.7(3) yes
C20 . C17 . C29 . 122.4(4) yes
C20 . C17 . H17 . 118.4 no
C29 . C17 . H17 . 119.2 no
N2 . C18 . C20 . 118.5(3) yes
N2 . C18 . C28 . 121.7(3) yes
C20 . C18 . C28 . 119.7(3) yes
C15 . C19 . C23 . 121.6(3) yes
C15 . C19 . H19 . 119.4 no
C23 . C19 . H19 . 119.0 no
C18 . C20 . C14 . 122.6(3) yes
C18 . C20 . C17 . 119.3(3) yes
C14 . C20 . C17 . 118.1(3) yes
C22 . C21 . C27 . 122.6(4) yes
C22 . C21 . H21 . 119.1 no
C27 . C21 . H21 . 118.3 no
C16 . C22 . C15 . 123.3(3) yes
C16 . C22 . C21 . 119.3(3) yes
C15 . C22 . C21 . 117.3(3) yes
C19 . C23 . C27 . 119.7(3) yes
C19 . C23 . H23 . 120.2 no
C27 . C23 . H23 . 120.1 no
N1 . C24 . C26 . 119.4(3) yes
N1 . C24 . C37 . 119.9(3) yes
C26 . C24 . C37 . 120.7(3) yes
C29 . C25 . C30 . 120.1(4) yes
C29 . C25 . H25 . 119.7 no
C30 . C25 . H25 . 120.2 no
C24 . C26 . C34 . 113.2(3) yes
C24 . C26 . H261 . 108.9 no
C34 . C26 . H261 . 107.9 no
C24 . C26 . H262 . 109.1 no
C34 . C26 . H262 . 108.5 no
H261 . C26 . H262 . 109.1 no
C23 . C27 . C21 . 119.3(3) yes
C23 . C27 . H27 . 119.8 no
C21 . C27 . H27 . 120.9 no
C4 . C28 . C18 . 115.2(3) yes
C4 . C28 . H281 . 107.8 no
C18 . C28 . H281 . 107.6 no
C4 . C28 . H282 . 109.2 no
C18 . C28 . H282 . 109.1 no
H281 . C28 . H282 . 107.7 no
C25 . C29 . C17 . 119.3(4) yes
C25 . C29 . H29 . 122.0 no
C17 . C29 . H29 . 118.8 no
C14 . C30 . C25 . 121.6(4) yes
C14 . C30 . H30 . 119.6 no
C25 . C30 . H30 . 118.9 no
C43 . C31 . H311 . 107.9 no
C43 . C31 . H312 . 108.3 no
H311 . C31 . H312 . 110.1 no
C43 . C31 . H313 . 110.2 no
H311 . C31 . H313 . 110.2 no
H312 . C31 . H313 . 110.2 no
C37 . C32 . C58 . 123.1(4) yes
C37 . C32 . H32 . 118.0 no
C58 . C32 . H32 . 118.9 no
C26 . C34 . H341 . 110.2 no
C26 . C34 . H342 . 110.9 no
H341 . C34 . H342 . 109.0 no
C26 . C34 . H343 . 111.4 no
H341 . C34 . H343 . 107.7 no
H342 . C34 . H343 . 107.6 no
C24 . C37 . C32 . 119.6(3) yes
C24 . C37 . C39 . 122.7(3) yes
C32 . C37 . C39 . 117.7(3) yes
C37 . C39 . O2 . 123.4(3) yes
C37 . C39 . C42 . 118.6(4) yes
O2 . C39 . C42 . 118.0(4) yes
C42 . C40 . C58 . 120.6(4) yes
C42 . C40 . H40 . 119.5 no
C58 . C40 . H40 . 119.9 no
C39 . C42 . C40 . 121.5(4) yes
C39 . C42 . H42 . 119.1 no
C40 . C42 . H42 . 119.5 no
C31 . C43 . C16 . 112.2(3) yes
C31 . C43 . H431 . 110.1 no
C16 . C43 . H431 . 108.5 no
C31 . C43 . H432 . 109.5 no
C16 . C43 . H432 . 108.3 no
H431 . C43 . H432 . 108.1 no
C40 . C58 . C32 . 118.6(4) yes
C40 . C58 . H58 . 121.5 no
C32 . C58 . H58 . 120.0 no
O9 . C101 . C102 . 117.1(15) yes
O9 . C101 . H1011 . 107.9 no
C102 . C101 . H1011 . 108.4 no
O9 . C101 . H1012 . 107.5 no
C102 . C101 . H1012 . 106.2 no
H1011 . C101 . H1012 . 109.6 no
C101 . C102 . H1021 . 109.2 no
C101 . C102 . H1022 . 110.3 no
H1021 . C102 . H1022 . 109.0 no
C101 . C102 . H1023 . 110.9 no
H1021 . C102 . H1023 . 108.5 no
H1022 . C102 . H1023 . 108.9 no
O9 . C201 . C202 . 113.4(5) yes
O9 . C201 . H2011 . 109.4 no
C202 . C201 . H2011 . 108.9 no
O9 . C201 . H2012 . 108.7 no
C202 . C201 . H2012 . 108.1 no
H2011 . C201 . H2012 . 108.3 no
C201 . C202 . H2021 . 110.5 no
C201 . C202 . H2022 . 111.0 no
H2021 . C202 . H2022 . 109.3 no
C201 . C202 . H2023 . 109.7 no
H2021 . C202 . H2023 . 107.6 no
H2022 . C202 . H2023 . 108.7 no

loop_
_geom_bond_atom_site_label_1
_geom_bond_site_symmetry_1
_geom_bond_atom_site_label_2
_geom_bond_site_symmetry_2
_geom_bond_distance
_geom_bond_publ_flag
Br1 . Mn3 . 2.6881(6) yes
Mn1 . Mn2 . 3.2458(7) yes
Mn1 . Mn3 . 3.2598(7) yes
Mn1 . O1 . 1.880(2) yes
Mn1 . O2 . 1.850(3) yes
Mn1 . O7 . 1.925(2) yes
Mn1 . O8 . 2.277(3) yes
Mn1 . O9 . 2.296(3) yes
Mn1 . N1 . 2.022(3) yes
Mn2 . O6 2_756 2.432(2) yes
Mn2 . O1 . 1.888(2) yes
Mn2 . O3 . 1.904(2) yes
Mn2 . O4 . 1.862(2) yes
Mn2 . O10 . 2.270(2) yes
Mn2 . N2 . 1.991(3) yes
Mn3 . O5 2_756 2.380(2) yes
Mn3 . Mn3 2_756 3.1915(10) yes
Mn3 . O1 . 1.877(2) yes
Mn3 . O5 . 1.959(2) yes
Mn3 . O6 . 1.912(2) yes
Mn3 . N3 . 2.001(3) yes
O2 . C39 . 1.330(4) yes
O3 . N1 . 1.373(3) yes
O4 . C14 . 1.337(4) yes
O5 . N2 . 1.391(3) yes
O6 . C15 . 1.357(4) yes
O7 . N3 . 1.368(3) yes
O8 . C6 . 1.434(4) yes
O8 . H14 . 0.833 no
O9 . C101 . 1.424(19) yes
O9 . H171 . 0.820 no
O9 . C201 . 1.431(7) yes
O9 . H171 . 0.820 no
O10 . C5 . 1.427(4) yes
O10 . H351 . 0.830 no
N1 . C24 . 1.296(4) yes
N2 . C18 . 1.301(4) yes
N3 . C16 . 1.302(4) yes
C4 . C28 . 1.524(5) yes
C4 . H43 . 0.961 no
C4 . H44 . 0.945 no
C4 . H45 . 0.963 no
C5 . C7 . 1.495(6) yes
C5 . H51 . 0.970 no
C5 . H52 . 0.978 no
C6 . C8 . 1.477(6) yes
C6 . H61 . 0.982 no
C6 . H62 . 0.967 no
C7 . H71 . 0.964 no
C7 . H72 . 0.961 no
C7 . H73 . 0.969 no
C8 . H81 . 0.961 no
C8 . H82 . 0.968 no
C8 . H83 . 0.964 no
C14 . C20 . 1.415(5) yes
C14 . C30 . 1.403(5) yes
C15 . C19 . 1.388(5) yes
C15 . C22 . 1.412(5) yes
C16 . C22 . 1.463(5) yes
C16 . C43 . 1.509(5) yes
C17 . C20 . 1.402(5) yes
C17 . C29 . 1.374(5) yes
C17 . H17 . 0.923 no
C18 . C20 . 1.464(5) yes
C18 . C28 . 1.499(5) yes
C19 . C23 . 1.382(5) yes
C19 . H19 . 0.922 no
C21 . C22 . 1.408(5) yes
C21 . C27 . 1.369(5) yes
C21 . H21 . 0.927 no
C23 . C27 . 1.388(5) yes
C23 . H23 . 0.933 no
C24 . C26 . 1.507(5) yes
C24 . C37 . 1.468(5) yes
C25 . C29 . 1.386(5) yes
C25 . C30 . 1.377(5) yes
C25 . H25 . 0.919 no
C26 . C34 . 1.525(6) yes
C26 . H261 . 0.960 no
C26 . H262 . 0.960 no
C27 . H27 . 0.918 no
C28 . H281 . 0.967 no
C28 . H282 . 0.948 no
C29 . H29 . 0.929 no
C30 . H30 . 0.922 no
C31 . C43 . 1.528(5) yes
C31 . H311 . 0.955 no
C31 . H312 . 0.958 no
C31 . H313 . 0.963 no
C32 . C37 . 1.401(5) yes
C32 . C58 . 1.376(5) yes
C32 . H32 . 0.910 no
C34 . H341 . 0.960 no
C34 . H342 . 0.953 no
C34 . H343 . 0.960 no
C37 . C39 . 1.411(5) yes
C39 . C42 . 1.407(5) yes
C40 . C42 . 1.373(6) yes
C40 . C58 . 1.379(6) yes
C40 . H40 . 0.921 no
C42 . H42 . 0.915 no
C43 . H431 . 0.958 no
C43 . H432 . 0.967 no
C58 . H58 . 0.919 no
C101 . C102 . 1.47(2) yes
C101 . H1011 . 0.970 no
C101 . H1012 . 0.976 no
C102 . H1021 . 0.959 no
C102 . H1022 . 0.960 no
C102 . H1023 . 0.962 no
C201 . C202 . 1.494(9) yes
C201 . H2011 . 0.977 no
C201 . H2012 . 0.970 no
C202 . H2021 . 0.964 no
C202 . H2022 . 0.957 no
C202 . H2023 . 0.961 no
